data_4127286
loop_
_publ_author_name
'Yu, Mei-Hui'
'Space, Brian'
'Franz, Douglas'
'Zhou, Wei'
'He, Chaohui'
'Li, Libo'
'Krishna, Rajamani'
'Chang, Ze'
'Li, Wei'
'Hu, Tong-Liang'
'Bu, Xian-He'

_publ_section_title
;
 Enhanced Gas Uptake in a Microporous Metal-Organic Framework <i>via</i> a
 Sorbate Induced-Fit Mechanism.
;
_journal_name_full 'Journal of the American Chemical Society'
_journal_paper_doi 10.1021/jacs.9b07807
_journal_year 2019
_chemical_formula_moiety 'C13 H6 Cu F N O4, C3 H7 N O'
_chemical_formula_sum 'C16 H13 Cu F N2 O5'
_chemical_formula_weight 395.82
_space_group_crystal_system monoclinic
_space_group_IT_number 14
_space_group_name_Hall '-P 2ybc'
_space_group_name_H-M_alt 'P 1 21/c 1'
_symmetry_space_group_name_Hall '-P 2ybc'
_symmetry_space_group_name_H-M 'P 1 21/c 1'
_atom_sites_solution_hydrogens geom
_audit_creation_date 2018-11-22
_audit_creation_method
;
Olex2 1.2
(compiled 2018.05.29 svn.r3508 for OlexSys, GUI svn.r5506)
;
_cell_angle_alpha 90
_cell_angle_beta 108.79(3)
_cell_angle_gamma 90
_cell_formula_units_Z 4
_cell_length_a 10.551(2)
_cell_length_b 11.001(2)
_cell_length_c 14.830(3)
_cell_measurement_reflns_used 13889
_cell_measurement_temperature 298(2)
_cell_measurement_theta_max 27.6
_cell_measurement_theta_min 3.4
_cell_volume 1629.6(6)
_computing_molecular_graphics 'Olex2 (Dolomanov et al., 2009)'
_computing_publication_material 'Olex2 (Dolomanov et al., 2009)'
_computing_structure_refinement 'ShelXL (Sheldrick, 2015)'
_diffrn_ambient_temperature 298(2)
_diffrn_measured_fraction_theta_full 0.998
_diffrn_measured_fraction_theta_max 0.998
_diffrn_measurement_device_type 'Bruker P4'
_diffrn_measurement_method '\w scans'
_diffrn_radiation_monochromator graphite
_diffrn_radiation_type MoK\a
_diffrn_radiation_wavelength 0.71073
_diffrn_reflns_av_R_equivalents 0.1092
_diffrn_reflns_av_unetI/netI 0.0917
_diffrn_reflns_Laue_measured_fraction_full 0.998
_diffrn_reflns_Laue_measured_fraction_max 0.998
_diffrn_reflns_limit_h_max 13
_diffrn_reflns_limit_h_min -13
_diffrn_reflns_limit_k_max 14
_diffrn_reflns_limit_k_min -14
_diffrn_reflns_limit_l_max 19
_diffrn_reflns_limit_l_min -19
_diffrn_reflns_number 16743
_diffrn_reflns_point_group_measured_fraction_full 0.998
_diffrn_reflns_point_group_measured_fraction_max 0.998
_diffrn_reflns_theta_full 25.242
_diffrn_reflns_theta_max 27.482
_diffrn_reflns_theta_min 3.406
_exptl_absorpt_coefficient_mu 1.381
_exptl_absorpt_correction_type none
_exptl_crystal_colour blue
_exptl_crystal_colour_primary blue
_exptl_crystal_density_diffrn 1.613
_exptl_crystal_density_method 'not measured'
_exptl_crystal_description Prism
_exptl_crystal_F_000 804
_exptl_crystal_size_max 0.15
_exptl_crystal_size_mid 0.13
_exptl_crystal_size_min 0.1
_refine_diff_density_max 0.929
_refine_diff_density_min -0.490
_refine_diff_density_rms 0.107
_refine_ls_extinction_method none
_refine_ls_goodness_of_fit_ref 1.131
_refine_ls_hydrogen_treatment constr
_refine_ls_matrix_type full
_refine_ls_number_parameters 228
_refine_ls_number_reflns 3730
_refine_ls_number_restraints 0
_refine_ls_restrained_S_all 1.131
_refine_ls_R_factor_all 0.1177
_refine_ls_R_factor_gt 0.0741
_refine_ls_shift/su_max 0.001
_refine_ls_shift/su_mean 0.000
_refine_ls_structure_factor_coef Fsqd
_refine_ls_weighting_details 'w=1/[\s^2^(Fo^2^)+(0.0465P)^2^+2.0557P] where P=(Fo^2^+2Fc^2^)/3'
_refine_ls_weighting_scheme calc
_refine_ls_wR_factor_gt 0.1244
_refine_ls_wR_factor_ref 0.1361
_reflns_Friedel_coverage 0.000
_reflns_number_gt 2636
_reflns_number_total 3730
_reflns_threshold_expression 'I > 2\s(I)'
_cod_data_source_file NKU-FlexMOF-1.cif
_cod_data_source_block NKU-FlexMOF-1
_cod_original_cell_volume 1629.7(6)
_cod_database_code 4127286
_shelx_shelxl_version_number 2014/7
_shelx_space_group_comment
;
The symmetry employed for this shelxl refinement is uniquely defined
by the following loop, which should always be used as a source of
symmetry information in preference to the above space-group names.
They are only intended as comments.
;
_shelx_estimated_absorpt_t_max 0.874
_shelx_estimated_absorpt_t_min 0.820
_olex2_refinement_description
;
1. Fixed Uiso
 At 1.2 times of:
  All C(H) groups
 At 1.5 times of:
  All C(H,H,H) groups
2.a Aromatic/amide H refined with riding coordinates:
 C3(H3), C6(H6), C8(H8), C10(H10), C12(H12), C13(H13), C15(H15)
2.b Idealised Me refined as rotating group:
 C14(H14A,H14B,H14C), C16(H16A,H16B,H16C)
;
_olex2_submission_special_instructions 'No special instructions were received'

loop_
_space_group_symop_operation_xyz
'x, y, z'
'-x, y+1/2, -z+1/2'
'-x, -y, -z'
'x, -y-1/2, z-1/2'

loop_
_atom_site_label
_atom_site_type_symbol
_atom_site_fract_x
_atom_site_fract_y
_atom_site_fract_z
_atom_site_U_iso_or_equiv
_atom_site_adp_type
_atom_site_occupancy
_atom_site_site_symmetry_order
_atom_site_calc_flag
_atom_site_refinement_flags_posn
Cu1 Cu 0.59556(5) 1.08193(5) 1.01338(4) 0.01662(17) Uani 1 1 d .
O1 O 0.6915(3) 0.9627(3) 0.9600(2) 0.0264(8) Uani 1 1 d .
O2 O 0.5219(3) 0.8294(3) 0.9274(2) 0.0267(8) Uani 1 1 d .
O3 O 0.5238(3) 0.6260(3) 0.6156(2) 0.0272(8) Uani 1 1 d .
O4 O 0.6882(3) 0.4902(3) 0.6382(2) 0.0243(8) Uani 1 1 d .
O5 O 0.0074(10) 0.8006(8) 0.6694(6) 0.153(4) Uani 1 1 d .
C1 C 0.6346(4) 0.8638(4) 0.9269(3) 0.0192(10) Uani 1 1 d .
C2 C 0.7090(4) 0.7804(4) 0.8811(3) 0.0202(10) Uani 1 1 d .
C3 C 0.6415(4) 0.7199(4) 0.7981(3) 0.0203(10) Uani 1 1 d .
H3 H 0.5506 0.7341 0.7691 0.024 Uiso 1 1 calc R
C4 C 0.7070(4) 0.6381(4) 0.7571(3) 0.0205(10) Uani 1 1 d .
C5 C 0.6344(4) 0.5793(5) 0.6637(3) 0.0210(10) Uani 1 1 d .
C6 C 0.8426(4) 0.6156(4) 0.8019(3) 0.0219(11) Uani 1 1 d .
H6 H 0.8859 0.5570 0.7772 0.026 Uiso 1 1 calc R
C7 C 0.9137(4) 0.6794(4) 0.8827(3) 0.0212(10) Uani 1 1 d .
C8 C 0.8461(4) 0.7620(4) 0.9226(3) 0.0226(11) Uani 1 1 d .
H8 H 0.8930 0.8049 0.9772 0.027 Uiso 1 1 calc R
C9 C 1.0627(4) 0.6638(4) 0.9254(3) 0.0214(10) Uani 1 1 d .
C10 C 1.1223(5) 0.5508(4) 0.9391(4) 0.0305(13) Uani 1 1 d .
H10 H 1.0721 0.4798 0.9239 0.037 Uiso 1 1 calc R
C11 C 1.2605(5) 0.5481(5) 0.9766(4) 0.0368(14) Uani 1 1 d .
C12 C 1.3349(5) 0.6520(5) 0.9979(4) 0.0326(13) Uani 1 1 d .
H12 H 1.4275 0.6463 1.0244 0.039 Uiso 1 1 calc R
C13 C 1.1442(4) 0.7656(4) 0.9479(3) 0.0230(11) Uani 1 1 d .
H13 H 1.1035 0.8416 0.9389 0.028 Uiso 1 1 calc R
C14 C 0.2956(10) 0.6095(13) 0.7504(7) 0.151(6) Uani 1 1 d .
H14A H 0.3464 0.6770 0.7848 0.226 Uiso 1 1 calc GR
H14B H 0.3326 0.5835 0.7024 0.226 Uiso 1 1 calc GR
H14C H 0.2993 0.5437 0.7937 0.226 Uiso 1 1 calc GR
C15 C 0.1258(17) 0.7604(11) 0.7071(8) 0.133(5) Uani 1 1 d .
H15 H 0.1937 0.8148 0.7372 0.160 Uiso 1 1 calc R
C16 C 0.0684(7) 0.5512(6) 0.6568(5) 0.065(2) Uani 1 1 d .
H16A H -0.0220 0.5806 0.6331 0.098 Uiso 1 1 calc GR
H16B H 0.0734 0.4853 0.7003 0.098 Uiso 1 1 calc GR
H16C H 0.0955 0.5231 0.6045 0.098 Uiso 1 1 calc GR
F1 F 1.3235(3) 0.4398(3) 0.9903(3) 0.0739(13) Uani 1 1 d .
N1 N 1.2781(4) 0.7611(4) 0.9818(3) 0.0232(9) Uani 1 1 d .
N2 N 0.1548(8) 0.6471(7) 0.7049(5) 0.077(2) Uani 1 1 d .

loop_
_atom_site_aniso_label
_atom_site_aniso_U_11
_atom_site_aniso_U_22
_atom_site_aniso_U_33
_atom_site_aniso_U_23
_atom_site_aniso_U_13
_atom_site_aniso_U_12
Cu1 0.0138(3) 0.0190(3) 0.0162(3) 0.0004(3) 0.00362(19) 0.0003(3)
O1 0.0200(17) 0.031(2) 0.031(2) -0.0112(16) 0.0108(15) 0.0007(15)
O2 0.0209(18) 0.029(2) 0.034(2) -0.0065(16) 0.0142(15) 0.0005(15)
O3 0.0210(18) 0.036(2) 0.0203(18) -0.0093(15) 0.0011(14) 0.0052(15)
O4 0.0178(17) 0.032(2) 0.0181(18) -0.0095(15) -0.0009(14) 0.0036(15)
O5 0.208(10) 0.108(7) 0.117(7) 0.028(5) 0.017(6) 0.030(7)
C1 0.017(2) 0.023(3) 0.016(2) -0.004(2) 0.0020(19) 0.001(2)
C2 0.019(2) 0.022(3) 0.020(2) -0.001(2) 0.0069(19) -0.003(2)
C3 0.010(2) 0.027(3) 0.021(2) -0.004(2) 0.0005(18) 0.000(2)
C4 0.018(2) 0.026(3) 0.018(2) -0.005(2) 0.0053(19) -0.002(2)
C5 0.015(2) 0.027(3) 0.020(2) -0.003(2) 0.0048(18) -0.007(2)
C6 0.018(2) 0.027(3) 0.020(2) -0.009(2) 0.0047(19) -0.003(2)
C7 0.014(2) 0.025(3) 0.024(3) -0.003(2) 0.0054(19) -0.001(2)
C8 0.019(2) 0.025(3) 0.022(3) -0.007(2) 0.003(2) -0.003(2)
C9 0.013(2) 0.028(3) 0.022(3) -0.004(2) 0.0035(19) -0.002(2)
C10 0.023(3) 0.022(3) 0.044(3) 0.003(2) 0.007(2) -0.005(2)
C11 0.027(3) 0.020(3) 0.061(4) 0.013(3) 0.011(3) 0.007(2)
C12 0.015(3) 0.030(3) 0.046(3) 0.010(3) 0.002(2) 0.001(2)
C13 0.019(2) 0.018(3) 0.029(3) -0.001(2) 0.004(2) 0.004(2)
C14 0.079(7) 0.290(17) 0.098(8) -0.087(9) 0.048(6) -0.055(9)
C15 0.265(18) 0.072(8) 0.071(7) -0.007(6) 0.066(10) -0.045(10)
C16 0.084(5) 0.061(5) 0.061(5) -0.023(4) 0.038(4) -0.016(4)
F1 0.035(2) 0.026(2) 0.153(4) 0.021(2) 0.020(2) 0.0070(16)
N1 0.0136(19) 0.022(2) 0.030(2) 0.0056(18) 0.0024(17) 0.0014(17)
N2 0.109(6) 0.078(5) 0.061(4) -0.022(4) 0.049(4) -0.027(5)

loop_
_atom_type_symbol
_atom_type_description
_atom_type_scat_dispersion_real
_atom_type_scat_dispersion_imag
_atom_type_scat_source
C C 0.0033 0.0016 'International Tables Vol C Tables 4.2.6.8 and 6.1.1.4'
H H 0.0000 0.0000 'International Tables Vol C Tables 4.2.6.8 and 6.1.1.4'
Cu Cu 0.3201 1.2651 'International Tables Vol C Tables 4.2.6.8 and 6.1.1.4'
F F 0.0171 0.0103 'International Tables Vol C Tables 4.2.6.8 and 6.1.1.4'
N N 0.0061 0.0033 'International Tables Vol C Tables 4.2.6.8 and 6.1.1.4'
O O 0.0106 0.0060 'International Tables Vol C Tables 4.2.6.8 and 6.1.1.4'

loop_
_geom_angle_atom_site_label_1
_geom_angle_atom_site_label_2
_geom_angle_atom_site_label_3
_geom_angle
_geom_angle_site_symmetry_1
_geom_angle_site_symmetry_3
O1 Cu1 Cu1 87.22(10) . 3_677
O1 Cu1 O2 167.54(14) . 3_677
O1 Cu1 O3 91.38(14) . 2_656
O1 Cu1 N1 98.82(15) . 3_777
O2 Cu1 Cu1 81.17(10) 3_677 3_677
O2 Cu1 N1 93.38(14) 3_677 3_777
O3 Cu1 Cu1 78.73(10) 2_656 3_677
O3 Cu1 O2 90.79(14) 2_656 3_677
O3 Cu1 N1 91.73(14) 2_656 3_777
O4 Cu1 Cu1 89.42(10) 4_576 3_677
O4 Cu1 O1 86.85(14) 4_576 .
O4 Cu1 O2 88.50(14) 4_576 3_677
O4 Cu1 O3 168.10(13) 4_576 2_656
O4 Cu1 N1 100.17(14) 4_576 3_777
N1 Cu1 Cu1 168.88(10) 3_777 3_677
C1 O1 Cu1 119.2(3) . .
C1 O2 Cu1 125.7(3) . 3_677
C5 O3 Cu1 129.0(3) . 2_646
C5 O4 Cu1 117.7(3) . 4_575
O1 C1 C2 116.7(4) . .
O2 C1 O1 126.3(4) . .
O2 C1 C2 117.0(4) . .
C3 C2 C1 120.2(4) . .
C3 C2 C8 119.2(4) . .
C8 C2 C1 120.6(4) . .
C2 C3 C4 121.2(4) . .
C3 C4 C5 120.5(4) . .
C3 C4 C6 119.1(4) . .
C6 C4 C5 120.3(4) . .
O3 C5 C4 116.8(4) . .
O4 C5 O3 125.1(4) . .
O4 C5 C4 118.1(4) . .
C7 C6 C4 120.6(4) . .
C6 C7 C8 119.2(4) . .
C6 C7 C9 120.6(4) . .
C8 C7 C9 120.1(4) . .
C2 C8 C7 120.4(4) . .
C10 C9 C7 122.0(4) . .
C10 C9 C13 118.4(4) . .
C13 C9 C7 119.5(4) . .
C9 C10 C11 116.8(4) . .
C12 C11 C10 121.9(5) . .
F1 C11 C10 119.0(5) . .
F1 C11 C12 119.1(5) . .
N1 C12 C11 121.5(4) . .
N1 C13 C9 123.9(4) . .
O5 C15 N2 122.3(13) . .
C12 N1 Cu1 118.5(3) . 3_777
C12 N1 C13 117.5(4) . .
C13 N1 Cu1 123.1(3) . 3_777
C15 N2 C14 118.1(10) . .
C15 N2 C16 127.6(10) . .
C16 N2 C14 114.1(8) . .

loop_
_geom_bond_atom_site_label_1
_geom_bond_atom_site_label_2
_geom_bond_distance
_geom_bond_site_symmetry_2
Cu1 Cu1 2.6379(11) 3_677
Cu1 O1 1.971(3) .
Cu1 O2 1.990(3) 3_677
Cu1 O3 1.982(3) 2_656
Cu1 O4 1.961(3) 4_576
Cu1 N1 2.168(4) 3_777
O1 C1 1.263(5) .
O2 Cu1 1.990(3) 3_677
O2 C1 1.250(5) .
O3 Cu1 1.982(3) 2_646
O3 C5 1.264(5) .
O4 Cu1 1.961(3) 4_575
O4 C5 1.251(5) .
O5 C15 1.272(16) .
C1 C2 1.504(6) .
C2 C3 1.378(6) .
C2 C8 1.392(6) .
C3 C4 1.388(6) .
C4 C5 1.498(6) .
C4 C6 1.392(6) .
C6 C7 1.382(6) .
C7 C8 1.399(6) .
C7 C9 1.504(6) .
C9 C10 1.378(7) .
C9 C13 1.386(6) .
C10 C11 1.383(7) .
C11 C12 1.365(7) .
C11 F1 1.348(6) .
C12 N1 1.329(6) .
C13 N1 1.339(5) .
C14 N2 1.480(12) .
C15 N2 1.286(12) .
C16 N2 1.426(9) .
N1 Cu1 2.168(4) 3_777
